data_1509140
loop_
_publ_author_name
'Caballero, Ana B.'
'Rodr\'iquez-Di\'eguez, Antonio'
'Quir\'os, Miguel'
'Lezama, Luis'
'Salas, Juan M.'

_publ_contact_author_address
;
Departamento de Qu\'imica Inorg\'anica, Facultad de Ciencias,
c/ Severo Ochoa s/n, 18071 Granada, Spain
;
_publ_contact_author_email acaballero@ugr.es
_publ_contact_author_fax '34 958 248526'
_publ_contact_author_name 'Ana B. Caballero'
_publ_contact_author_phone '34 958 240442'
_publ_section_title
;
 New Metal Complexes with 1,2,4-Triazolo[1,5-a]Pyrimidines and the
 Chelating Ligand 1,3-Propanediamine
;
_journal_name_full 'Inorganica Chimica Acta'
_journal_page_first 194
_journal_page_last 201
_journal_paper_doi 10.1016/j.ica.2011.08.060
_journal_volume 378
_journal_year 2011
_chemical_formula_moiety 'C20 H36 Cu N12 2+, 2 (Cl O4 1-)'
_chemical_formula_sum 'C20 H36 Cl2 Cu N12 O8'
_chemical_formula_weight 707.05
_chemical_name_systematic
; 
 ? 
;
_space_group_IT_number 2
_symmetry_cell_setting triclinic
_symmetry_space_group_name_Hall '-P 1'
_symmetry_space_group_name_H-M 'P -1'
_atom_sites_solution_hydrogens geom
_atom_sites_solution_primary heavy
_atom_sites_solution_secondary difmap
_audit_creation_method SHELXL-97
_cell_angle_alpha 94.457(1)
_cell_angle_beta 99.007(1)
_cell_angle_gamma 111.190(1)
_cell_formula_units_Z 1
_cell_length_a 8.0816(5)
_cell_length_b 8.2729(5)
_cell_length_c 12.4711(8)
_cell_measurement_reflns_used 5309
_cell_measurement_temperature 298(2)
_cell_measurement_theta_max 28.1
_cell_measurement_theta_min 2.7
_cell_volume 759.63(8)
_computing_cell_refinement 'Bruker SMART'
_computing_data_collection 'Bruker SMART (Bruker, 1999)'
_computing_data_reduction 'Bruker SAINT (Bruker, 1999)'
_computing_molecular_graphics 'Xtal_GX (Hall & du Boulay, 1997)'
_computing_publication_material SHELXL-97
_computing_structure_refinement 'SHELXL-97 (Sheldrick, 1997)'
_computing_structure_solution 'SHELXS-97 (Sheldrick, 1997)'
_diffrn_ambient_temperature 298(2)
_diffrn_detector_area_resol_mean 8.26
_diffrn_measured_fraction_theta_full 0.990
_diffrn_measured_fraction_theta_max 0.909
_diffrn_measurement_device_type 'Bruker SMART APEX CCD system'
_diffrn_measurement_method '\f and \w scans'
_diffrn_radiation_monochromator graphite
_diffrn_radiation_source 'fine-focus sealed tube'
_diffrn_radiation_type MoK\a
_diffrn_radiation_wavelength 0.71073
_diffrn_reflns_av_R_equivalents 0.0204
_diffrn_reflns_av_sigmaI/netI 0.0218
_diffrn_reflns_limit_h_max 10
_diffrn_reflns_limit_h_min -10
_diffrn_reflns_limit_k_max 10
_diffrn_reflns_limit_k_min -10
_diffrn_reflns_limit_l_max 15
_diffrn_reflns_limit_l_min -16
_diffrn_reflns_number 8820
_diffrn_reflns_theta_full 26.50
_diffrn_reflns_theta_max 28.23
_diffrn_reflns_theta_min 1.67
_diffrn_standards_decay_% -0.1
_diffrn_standards_number 190
_exptl_absorpt_coefficient_mu 0.959
_exptl_absorpt_correction_T_max 0.869
_exptl_absorpt_correction_T_min 0.766
_exptl_absorpt_correction_type multi-scan
_exptl_absorpt_process_details 'Bruker SADABS (Bruker, 1999)'
_exptl_crystal_colour purple
_exptl_crystal_density_diffrn 1.546
_exptl_crystal_density_method 'not measured'
_exptl_crystal_description irregular
_exptl_crystal_F_000 367
_exptl_crystal_size_max 0.48
_exptl_crystal_size_mid 0.44
_exptl_crystal_size_min 0.15
_refine_diff_density_max 0.514
_refine_diff_density_min -0.423
_refine_diff_density_rms 0.061
_refine_ls_extinction_method none
_refine_ls_goodness_of_fit_ref 1.077
_refine_ls_hydrogen_treatment constr
_refine_ls_matrix_type full
_refine_ls_number_parameters 198
_refine_ls_number_reflns 3411
_refine_ls_number_restraints 0
_refine_ls_restrained_S_all 1.077
_refine_ls_R_factor_all 0.0400
_refine_ls_R_factor_gt 0.0378
_refine_ls_shift/su_max 0.004
_refine_ls_shift/su_mean 0.000
_refine_ls_structure_factor_coef Fsqd
_refine_ls_weighting_details 'calc w=1/[\s^2^(Fo^2^)+(0.0700P)^2^+0.2500P] where P=(Fo^2^+2Fc^2^)/3'
_refine_ls_weighting_scheme calc
_refine_ls_wR_factor_gt 0.1154
_refine_ls_wR_factor_ref 0.1173
_reflns_number_gt 3146
_reflns_number_total 3411
_reflns_threshold_expression I>2\s(I)
_cod_data_source_file Compound1.cif
_cod_data_source_block compound_1
_cod_depositor_comments 'Wrong last page number'
_cod_original_cell_volume 759.62(8)
_cod_database_code 1509140

loop_
_symmetry_equiv_pos_as_xyz
'x, y, z'
'-x, -y, -z'

loop_
_atom_site_label
_atom_site_type_symbol
_atom_site_fract_x
_atom_site_fract_y
_atom_site_fract_z
_atom_site_U_iso_or_equiv
_atom_site_adp_type
_atom_site_occupancy
_atom_site_symmetry_multiplicity
_atom_site_calc_flag
_atom_site_refinement_flags
Cu Cu 0.5000 0.5000 0.5000 0.04069(13) Uani 1 2 d S
N1 N 0.2528(3) -0.1371(2) 0.34563(14) 0.0465(4) Uani 1 1 d .
C2 C 0.3078(3) -0.0009(3) 0.42471(18) 0.0490(5) Uani 1 1 d .
H2 H 0.3140 -0.0160 0.4981 0.059 Uiso 1 1 d R
N3 N 0.3537(3) 0.1592(2) 0.39456(14) 0.0454(4) Uani 1 1 d .
C3A C 0.3253(3) 0.1239(2) 0.28569(16) 0.0385(4) Uani 1 1 d .
N4 N 0.3489(3) 0.2362(2) 0.21272(15) 0.0485(4) Uani 1 1 d .
C5 C 0.3092(4) 0.1666(3) 0.10867(19) 0.0562(6) Uani 1 1 d .
C51 C 0.3397(7) 0.2905(4) 0.0253(3) 0.0973(13) Uani 1 1 d .
H51 H 0.3111 0.3889 0.0488 0.117 Uiso 1 1 d R
H52 H 0.2630 0.2310 -0.0442 0.117 Uiso 1 1 d R
H53 H 0.4641 0.3307 0.0180 0.117 Uiso 1 1 d R
C6 C 0.2430(4) -0.0154(3) 0.07403(18) 0.0565(6) Uani 1 1 d .
H6 H 0.2169 -0.0578 -0.0005 0.068 Uiso 1 1 d R
C7 C 0.2180(3) -0.1291(3) 0.14791(17) 0.0457(5) Uani 1 1 d .
C71 C 0.1468(4) -0.3234(3) 0.1223(2) 0.0635(7) Uani 1 1 d .
H71 H 0.2321 -0.3659 0.1603 0.076 Uiso 1 1 d R
H72 H 0.1293 -0.3572 0.0447 0.076 Uiso 1 1 d R
H73 H 0.0333 -0.3727 0.1455 0.076 Uiso 1 1 d R
N8 N 0.2640(2) -0.0535(2) 0.25526(13) 0.0378(3) Uani 1 1 d .
N1P N 0.5513(2) 0.4150(2) 0.64601(13) 0.0382(3) Uani 1 1 d .
H11P H 0.6099 0.5111 0.6965 0.046 Uiso 1 1 d R
H12P H 0.6303 0.3628 0.6396 0.046 Uiso 1 1 d R
C1P C 0.4051(3) 0.2944(3) 0.69303(18) 0.0476(5) Uani 1 1 d .
H13P H 0.4544 0.2865 0.7676 0.057 Uiso 1 1 d R
H14P H 0.3610 0.1784 0.6508 0.057 Uiso 1 1 d R
C2P C 0.2495(3) 0.3531(3) 0.69413(19) 0.0528(5) Uani 1 1 d .
H21P H 0.1659 0.2775 0.7339 0.063 Uiso 1 1 d R
H22P H 0.2950 0.4713 0.7334 0.063 Uiso 1 1 d R
C3P C 0.1483(3) 0.3499(3) 0.5815(2) 0.0524(5) Uani 1 1 d .
H33P H 0.1176 0.2367 0.5382 0.063 Uiso 1 1 d R
H34P H 0.0362 0.3644 0.5878 0.063 Uiso 1 1 d R
N3P N 0.2554(2) 0.4891(2) 0.52466(15) 0.0450(4) Uani 1 1 d .
H31P H 0.2719 0.5926 0.5626 0.054 Uiso 1 1 d R
H32P H 0.1869 0.4802 0.4586 0.054 Uiso 1 1 d R
Cl Cl 0.86126(8) 0.20597(7) 0.25472(4) 0.05145(16) Uani 1 1 d .
O1P O 0.9029(4) 0.0588(3) 0.2245(2) 0.0910(7) Uani 1 1 d .
O2P O 1.0214(3) 0.3566(3) 0.2945(2) 0.0942(7) Uani 1 1 d .
O3P O 0.7527(4) 0.1774(3) 0.3360(2) 0.1024(9) Uani 1 1 d .
O4P O 0.7673(5) 0.2488(5) 0.1605(2) 0.1162(11) Uani 1 1 d .

loop_
_atom_site_aniso_label
_atom_site_aniso_U_11
_atom_site_aniso_U_22
_atom_site_aniso_U_33
_atom_site_aniso_U_23
_atom_site_aniso_U_13
_atom_site_aniso_U_12
Cu 0.0399(2) 0.0495(2) 0.0376(2) 0.01579(15) 0.01339(14) 0.01853(15)
N1 0.0570(10) 0.0425(9) 0.0393(9) 0.0074(7) 0.0118(8) 0.0170(8)
C2 0.0561(12) 0.0529(12) 0.0364(10) 0.0028(9) 0.0092(9) 0.0197(10)
N3 0.0506(10) 0.0428(9) 0.0379(8) -0.0042(7) 0.0092(7) 0.0138(7)
C3A 0.0388(9) 0.0322(9) 0.0384(9) -0.0042(7) 0.0074(7) 0.0083(7)
N4 0.0592(11) 0.0344(8) 0.0446(10) 0.0010(7) 0.0132(8) 0.0088(8)
C5 0.0780(17) 0.0419(11) 0.0433(11) 0.0068(9) 0.0174(11) 0.0140(11)
C51 0.166(4) 0.0608(18) 0.0591(18) 0.0250(14) 0.035(2) 0.028(2)
C6 0.0804(17) 0.0464(12) 0.0340(10) -0.0025(9) 0.0087(10) 0.0166(11)
C7 0.0538(12) 0.0374(10) 0.0384(10) -0.0059(8) 0.0064(8) 0.0121(9)
C71 0.0859(18) 0.0389(12) 0.0513(13) -0.0076(10) 0.0019(12) 0.0143(11)
N8 0.0417(8) 0.0322(8) 0.0358(8) -0.0005(6) 0.0080(6) 0.0108(6)
N1P 0.0461(9) 0.0325(7) 0.0352(8) 0.0055(6) 0.0082(6) 0.0140(6)
C1P 0.0623(13) 0.0373(10) 0.0452(11) 0.0134(8) 0.0190(9) 0.0164(9)
C2P 0.0613(13) 0.0521(12) 0.0497(12) 0.0125(10) 0.0279(10) 0.0193(10)
C3P 0.0437(11) 0.0509(12) 0.0596(13) 0.0085(10) 0.0182(10) 0.0112(9)
N3P 0.0434(9) 0.0515(10) 0.0433(9) 0.0103(8) 0.0130(7) 0.0192(8)
Cl 0.0567(3) 0.0464(3) 0.0468(3) -0.0029(2) 0.0122(2) 0.0156(2)
O1P 0.0979(16) 0.0575(12) 0.127(2) 0.0033(12) 0.0422(15) 0.0340(11)
O2P 0.0811(15) 0.0642(13) 0.1074(19) -0.0042(12) 0.0031(13) 0.0025(11)
O3P 0.140(2) 0.0810(16) 0.1106(19) 0.0288(14) 0.0809(18) 0.0445(16)
O4P 0.143(3) 0.156(3) 0.0615(14) -0.0138(15) -0.0138(14) 0.090(2)

loop_
_atom_type_symbol
_atom_type_description
_atom_type_scat_dispersion_real
_atom_type_scat_dispersion_imag
_atom_type_scat_source
C C 0.0033 0.0016 'International Tables Vol C Tables 4.2.6.8 and 6.1.1.4'
H H 0.0000 0.0000 'International Tables Vol C Tables 4.2.6.8 and 6.1.1.4'
N N 0.0061 0.0033 'International Tables Vol C Tables 4.2.6.8 and 6.1.1.4'
O O 0.0106 0.0060 'International Tables Vol C Tables 4.2.6.8 and 6.1.1.4'
Cl Cl 0.1484 0.1585 'International Tables Vol C Tables 4.2.6.8 and 6.1.1.4'
Cu Cu 0.3201 1.2651 'International Tables Vol C Tables 4.2.6.8 and 6.1.1.4'

loop_
_geom_angle_atom_site_label_1
_geom_angle_atom_site_label_2
_geom_angle_atom_site_label_3
_geom_angle
_geom_angle_site_symmetry_1
_geom_angle_site_symmetry_3
N3P Cu N3P 179.998(1) 2_666 .
N3P Cu N1P 91.56(7) 2_666 2_666
N3P Cu N1P 88.44(7) . 2_666
N3P Cu N1P 88.44(7) 2_666 .
N3P Cu N1P 91.56(7) . .
N1P Cu N1P 180.0 2_666 .
C2 N1 N8 100.48(17) . .
N1 C2 N3 117.5(2) . .
N1 C2 H2 121.3 . .
N3 C2 H2 121.2 . .
C3A N3 C2 102.43(17) . .
N3 C3A N4 128.31(18) . .
N3 C3A N8 109.25(18) . .
N4 C3A N8 122.44(17) . .
C5 N4 C3A 116.20(18) . .
N4 C5 C6 123.0(2) . .
N4 C5 C51 117.2(2) . .
C6 C5 C51 119.8(2) . .
C5 C51 H51 109.4 . .
C5 C51 H52 109.4 . .
H51 C51 H52 109.5 . .
C5 C51 H53 109.6 . .
H51 C51 H53 109.5 . .
H52 C51 H53 109.5 . .
C7 C6 C5 120.7(2) . .
C7 C6 H6 119.7 . .
C5 C6 H6 119.6 . .
C6 C7 N8 115.10(18) . .
C6 C7 C71 126.1(2) . .
N8 C7 C71 118.8(2) . .
C7 C71 H71 109.3 . .
C7 C71 H72 109.5 . .
H71 C71 H72 109.5 . .
C7 C71 H73 109.6 . .
H71 C71 H73 109.5 . .
H72 C71 H73 109.5 . .
N1 N8 C7 127.13(17) . .
N1 N8 C3A 110.37(16) . .
C7 N8 C3A 122.48(17) . .
C1P N1P Cu 122.03(14) . .
C1P N1P H11P 106.9 . .
Cu N1P H11P 106.8 . .
C1P N1P H12P 106.8 . .
Cu N1P H12P 106.8 . .
H11P N1P H12P 106.7 . .
N1P C1P C2P 112.74(17) . .
N1P C1P H13P 108.9 . .
C2P C1P H13P 108.9 . .
N1P C1P H14P 109.1 . .
C2P C1P H14P 109.2 . .
H13P C1P H14P 107.8 . .
C3P C2P C1P 113.60(19) . .
C3P C2P H21P 108.8 . .
C1P C2P H21P 108.7 . .
C3P C2P H22P 108.8 . .
C1P C2P H22P 109.0 . .
H21P C2P H22P 107.7 . .
N3P C3P C2P 111.97(19) . .
N3P C3P H33P 109.2 . .
C2P C3P H33P 109.2 . .
N3P C3P H34P 109.3 . .
C2P C3P H34P 109.1 . .
H33P C3P H34P 107.9 . .
C3P N3P Cu 119.68(14) . .
C3P N3P H31P 107.4 . .
Cu N3P H31P 107.4 . .
C3P N3P H32P 107.2 . .
Cu N3P H32P 107.5 . .
H31P N3P H32P 106.9 . .
O1P Cl O2P 110.95(16) . .
O1P Cl O3P 112.33(16) . .
O2P Cl O3P 108.71(18) . .
O1P Cl O4P 110.29(17) . .
O2P Cl O4P 105.7(2) . .
O3P Cl O4P 108.6(2) . .

loop_
_geom_bond_atom_site_label_1
_geom_bond_atom_site_label_2
_geom_bond_distance
_geom_bond_site_symmetry_2
Cu N3P 2.0186(17) 2_666
Cu N3P 2.0186(17) .
Cu N1P 2.0384(16) 2_666
Cu N1P 2.0384(16) .
N1 C2 1.329(3) .
N1 N8 1.366(2) .
C2 N3 1.341(3) .
C2 H2 0.9300 .
N3 C3A 1.332(3) .
C3A N4 1.336(3) .
C3A N8 1.368(2) .
N4 C5 1.318(3) .
C5 C6 1.409(3) .
C5 C51 1.502(4) .
C51 H51 0.9600 .
C51 H52 0.9600 .
C51 H53 0.9600 .
C6 C7 1.353(3) .
C6 H6 0.9300 .
C7 N8 1.367(2) .
C7 C71 1.487(3) .
C71 H71 0.9601 .
C71 H72 0.9601 .
C71 H73 0.9601 .
N1P C1P 1.480(3) .
N1P H11P 0.9000 .
N1P H12P 0.9000 .
C1P C2P 1.504(3) .
C1P H13P 0.9700 .
C1P H14P 0.9700 .
C2P C3P 1.503(3) .
C2P H21P 0.9700 .
C2P H22P 0.9700 .
C3P N3P 1.476(3) .
C3P H33P 0.9700 .
C3P H34P 0.9700 .
N3P H31P 0.9000 .
N3P H32P 0.9000 .
Cl O1P 1.415(2) .
Cl O2P 1.418(2) .
Cl O3P 1.421(2) .
Cl O4P 1.437(3) .
